data_9015107
loop_
_publ_author_name
'Zachariasen, W.'

_publ_section_title
;
 Die Kristallstruktur des Ammoniumfluorids.
 _cod_database_code 1010274
;
_journal_name_full 'Zeitschrift fur Physikalische Chemie'
_journal_page_first 218
_journal_page_last 224
_journal_volume 127
_journal_year 1927
_chemical_formula_sum 'F N'
_space_group_IT_number 186
_symmetry_space_group_name_Hall 'P 6c -2c'
_symmetry_space_group_name_H-M 'P 63 m c'
_cell_angle_alpha 90
_cell_angle_beta 90
_cell_angle_gamma 120
_cell_length_a 4.39
_cell_length_b 4.39
_cell_length_c 7.02
_cell_formula_units_Z 2
_cell_volume 117.165
_database_code_amcsd 0017200
_exptl_crystal_density_diffrn 0.936
_cod_duplicate_entry 1010274
_cod_database_code 9015107
_amcsd_formula_title 'F H4 N'

loop_
_space_group_symop_operation_xyz
x,y,z
-x,-x+y,1/2+z
x-y,x,1/2+z
-y,-x,z
-y,x-y,z
x-y,-y,1/2+z
-x,-y,1/2+z
x,x-y,z
-x+y,-x,z
y,x,1/2+z
y,-x+y,1/2+z
-x+y,y,z

loop_
_atom_site_label
_atom_site_fract_x
_atom_site_fract_y
_atom_site_fract_z
_atom_site_attached_hydrogens
F1 0.33333 0.66667 0.00000 0
N1 0.33333 0.66667 0.37500 4

loop_
_cod_related_entry_id
_cod_related_entry_database
_cod_related_entry_code
1 AMCSD 0017200
